data_7157044
loop_
_publ_author_name
'Pozharskii, Alexander F.'
'Ozeryanskii, Valery A.'
'Mikshiev, Vladimir Y.'
'Chernyshev, Anatoly V.'
'Metelitsa, Anatoly V.'
'Antonov, Alexander S.'

_publ_section_title
;
 Proton-induced fluorescence in modified quino[7,8-h]quinolines: dual
 sensing for protons and \p-donors.
;
_journal_issue 35
_journal_name_full 'Organic &amp; biomolecular chemistry'
_journal_page_first 8221
_journal_page_last 8233
_journal_paper_doi 10.1039/c9ob01391a
_journal_volume 17
_journal_year 2019
_chemical_absolute_configuration unk
_chemical_formula_moiety 'Cl O4, C38 H25 N4'
_chemical_formula_sum 'C38 H25 Cl N4 O4'
_chemical_formula_weight 637.07
_chemical_melting_point 'Decomp. above 250 deg.C'
_chemical_name_systematic '2,4,9,11-Tetraphenylquinazolino[7,8-h]quinazolinium perchlorate'
_space_group_crystal_system orthorhombic
_space_group_IT_number 19
_space_group_name_Hall 'P 2ac 2ab'
_space_group_name_H-M_alt 'P 21 21 21'
_symmetry_space_group_name_Hall 'P 2ac 2ab'
_symmetry_space_group_name_H-M 'P 21 21 21'
_atom_sites_solution_hydrogens geom
_atom_sites_solution_primary iterative
_audit_creation_date 2019-01-22
_audit_creation_method
;
Olex2 1.2
(compiled 2018.05.29 svn.r3508 for OlexSys, GUI svn.r5506)
;
_audit_update_record
;
2019-05-31 deposited with the CCDC.    2019-07-30 downloaded from the CCDC.
;
_cell_angle_alpha 90
_cell_angle_beta 90
_cell_angle_gamma 90
_cell_formula_units_Z 4
_cell_length_a 7.50014(11)
_cell_length_b 16.7058(2)
_cell_length_c 22.9329(3)
_cell_measurement_reflns_used 19081
_cell_measurement_temperature 100.03(10)
_cell_measurement_theta_max 75.9770
_cell_measurement_theta_min 3.8360
_cell_volume 2873.40(7)
_computing_cell_refinement
;
CrysAlisPro, Agilent Technologies,
Version 1.171.37.35 (release 13-08-2014 CrysAlis171 .NET)
(compiled Aug 13 2014,18:06:01)
;
_computing_data_collection
;
CrysAlisPro, Agilent Technologies,
Version 1.171.37.35 (release 13-08-2014 CrysAlis171 .NET)
(compiled Aug 13 2014,18:06:01)
;
_computing_data_reduction
;
CrysAlisPro, Agilent Technologies,
Version 1.171.37.35 (release 13-08-2014 CrysAlis171 .NET)
(compiled Aug 13 2014,18:06:01)
;
_computing_molecular_graphics 'Olex2 (Dolomanov et al., 2009)'
_computing_publication_material 'Olex2 (Dolomanov et al., 2009)'
_computing_structure_refinement 'ShelXL (Sheldrick, 2015)'
_computing_structure_solution 'J. Appl. Cryst. (2007) 40, 786-790'
_diffrn_ambient_environment N~2~
_diffrn_ambient_temperature 100.03(10)
_diffrn_detector 'CCD plate'
_diffrn_detector_area_resol_mean 10.3829
_diffrn_detector_type Atlas
_diffrn_measured_fraction_theta_full 1.000
_diffrn_measured_fraction_theta_max 0.998
_diffrn_measurement_details
;
#__ type_ start__ end____ width___ exp.time_
  1 omega -115.00  -15.00   1.0000    6.5000
omega____ theta____ kappa____ phi______ frames
    -      -40.3787  -38.0000 -120.0000 100

#__ type_ start__ end____ width___ exp.time_
  2 omega  -44.00  -19.00   1.0000    6.5000
omega____ theta____ kappa____ phi______ frames
    -      -40.3787   38.0000 -150.0000 25

#__ type_ start__ end____ width___ exp.time_
  3 omega   -8.00   19.00   1.0000    6.5000
omega____ theta____ kappa____ phi______ frames
    -      -40.3787   38.0000 -120.0000 27

#__ type_ start__ end____ width___ exp.time_
  4 omega   91.00  125.00   1.0000    6.5000
omega____ theta____ kappa____ phi______ frames
    -       40.3787 -178.0000 -180.0000 34

#__ type_ start__ end____ width___ exp.time_
  5 omega   89.00  120.00   1.0000   15.0000
omega____ theta____ kappa____ phi______ frames
    -      113.0000   45.0000   30.0000 31

#__ type_ start__ end____ width___ exp.time_
  6 omega   35.00   61.00   1.0000   15.0000
omega____ theta____ kappa____ phi______ frames
    -      113.0000 -112.0000  150.0000 26

#__ type_ start__ end____ width___ exp.time_
  7 omega   77.00  103.00   1.0000   15.0000
omega____ theta____ kappa____ phi______ frames
    -      113.0000  -95.0000  -30.0000 26

#__ type_ start__ end____ width___ exp.time_
  8 omega   75.00  115.00   1.0000   15.0000
omega____ theta____ kappa____ phi______ frames
    -      113.0000 -112.0000 -120.0000 40

#__ type_ start__ end____ width___ exp.time_
  9 omega   41.00   71.00   1.0000   15.0000
omega____ theta____ kappa____ phi______ frames
    -      113.0000  -45.0000  120.0000 30

#__ type_ start__ end____ width___ exp.time_
 10 omega   81.00  143.00   1.0000   15.0000
omega____ theta____ kappa____ phi______ frames
    -      113.0000  -61.0000  -90.0000 62

#__ type_ start__ end____ width___ exp.time_
 11 omega   69.00  107.00   1.0000   15.0000
omega____ theta____ kappa____ phi______ frames
    -      113.0000 -112.0000  150.0000 38

#__ type_ start__ end____ width___ exp.time_
 12 omega   31.00   66.00   1.0000   15.0000
omega____ theta____ kappa____ phi______ frames
    -      113.0000  -95.0000  -30.0000 35

#__ type_ start__ end____ width___ exp.time_
 13 omega  111.00  176.00   1.0000   15.0000
omega____ theta____ kappa____ phi______ frames
    -      113.0000   15.0000   60.0000 65

#__ type_ start__ end____ width___ exp.time_
 14 omega   80.00  143.00   1.0000   15.0000
omega____ theta____ kappa____ phi______ frames
    -      113.0000  -15.0000  -30.0000 63

#__ type_ start__ end____ width___ exp.time_
 15 omega -115.00  -90.00   1.0000    6.5000
omega____ theta____ kappa____ phi______ frames
    -      -40.3787 -131.0000  175.0000 25

#__ type_ start__ end____ width___ exp.time_
 16 omega -103.00  -77.00   1.0000    6.5000
omega____ theta____ kappa____ phi______ frames
    -      -40.3787 -133.0000  -93.0000 26

#__ type_ start__ end____ width___ exp.time_
 17 omega   58.00  122.00   1.0000    6.5000
omega____ theta____ kappa____ phi______ frames
    -       40.3787  178.0000  150.0000 64

#__ type_ start__ end____ width___ exp.time_
 18 omega   48.00   75.00   1.0000   15.0000
omega____ theta____ kappa____ phi______ frames
    -      113.0000  -30.0000 -150.0000 27

#__ type_ start__ end____ width___ exp.time_
 19 omega   49.00   80.00   1.0000   15.0000
omega____ theta____ kappa____ phi______ frames
    -      113.0000  -30.0000  -60.0000 31

#__ type_ start__ end____ width___ exp.time_
 20 omega   48.00   74.00   1.0000   15.0000
omega____ theta____ kappa____ phi______ frames
    -      113.0000  -77.0000    0.0000 26

#__ type_ start__ end____ width___ exp.time_
 21 omega   61.00   88.00   1.0000   15.0000
omega____ theta____ kappa____ phi______ frames
    -      113.0000  -45.0000  150.0000 27

#__ type_ start__ end____ width___ exp.time_
 22 omega   52.00   78.00   1.0000   15.0000
omega____ theta____ kappa____ phi______ frames
    -      113.0000 -112.0000 -180.0000 26

#__ type_ start__ end____ width___ exp.time_
 23 omega   89.00  115.00   1.0000   15.0000
omega____ theta____ kappa____ phi______ frames
    -      113.0000 -112.0000 -180.0000 26

#__ type_ start__ end____ width___ exp.time_
 24 omega   91.00  146.00   1.0000   15.0000
omega____ theta____ kappa____ phi______ frames
    -      113.0000  -77.0000    0.0000 55

#__ type_ start__ end____ width___ exp.time_
 25 omega   80.00  105.00   1.0000   15.0000
omega____ theta____ kappa____ phi______ frames
    -      113.0000 -112.0000  -60.0000 25

#__ type_ start__ end____ width___ exp.time_
 26 omega   47.00   90.00   1.0000   15.0000
omega____ theta____ kappa____ phi______ frames
    -      113.0000  -45.0000 -180.0000 43

#__ type_ start__ end____ width___ exp.time_
 27 omega  105.00  131.00   1.0000   15.0000
omega____ theta____ kappa____ phi______ frames
    -      113.0000  112.0000 -180.0000 26

#__ type_ start__ end____ width___ exp.time_
 28 omega   62.00   89.00   1.0000   15.0000
omega____ theta____ kappa____ phi______ frames
    -      113.0000  -45.0000 -150.0000 27

#__ type_ start__ end____ width___ exp.time_
 29 omega   81.00  128.00   1.0000   15.0000
omega____ theta____ kappa____ phi______ frames
    -      113.0000  -15.0000   30.0000 47

#__ type_ start__ end____ width___ exp.time_
 30 omega -113.00  -13.00   1.0000    6.5000
omega____ theta____ kappa____ phi______ frames
    -      -40.3787  -57.0000   90.0000 100

#__ type_ start__ end____ width___ exp.time_
 31 omega  -44.00  -11.00   1.0000    6.5000
omega____ theta____ kappa____ phi______ frames
    -      -40.3787  -57.0000 -180.0000 33

#__ type_ start__ end____ width___ exp.time_
 32 omega -113.00  -11.00   1.0000    6.5000
omega____ theta____ kappa____ phi______ frames
    -      -40.3787  -57.0000    0.0000 102

#__ type_ start__ end____ width___ exp.time_
 33 omega -129.00  -40.00   1.0000    6.5000
omega____ theta____ kappa____ phi______ frames
    -      -40.3787  178.0000   30.0000 89

#__ type_ start__ end____ width___ exp.time_
 34 omega  -94.00  -50.00   1.0000    6.5000
omega____ theta____ kappa____ phi______ frames
    -      -40.3787  -57.0000 -180.0000 44

#__ type_ start__ end____ width___ exp.time_
 35 omega   57.00  130.00   1.0000    6.5000
omega____ theta____ kappa____ phi______ frames
    -       40.3787  178.0000   60.0000 73

#__ type_ start__ end____ width___ exp.time_
 36 omega    4.00   29.00   1.0000    6.5000
omega____ theta____ kappa____ phi______ frames
    -       40.3787   86.0000   52.8512 25

#__ type_ start__ end____ width___ exp.time_
 37 omega    1.00   26.00   1.0000    6.5000
omega____ theta____ kappa____ phi______ frames
    -       40.3787   93.0000  -85.4236 25

#__ type_ start__ end____ width___ exp.time_
 38 omega    7.00   32.00   1.0000    6.5000
omega____ theta____ kappa____ phi______ frames
    -       44.0000   88.0000 -178.6407 25

#__ type_ start__ end____ width___ exp.time_
 39 omega   22.00   47.00   1.0000    6.5000
omega____ theta____ kappa____ phi______ frames
    -       56.0000   78.0000 -125.6501 25

#__ type_ start__ end____ width___ exp.time_
 40 omega   26.00   52.00   1.0000    6.5000
omega____ theta____ kappa____ phi______ frames
    -       60.0000   77.0000  -82.3753 26

#__ type_ start__ end____ width___ exp.time_
 41 omega   26.00   52.00   1.0000    6.5000
omega____ theta____ kappa____ phi______ frames
    -       60.0000   77.0000  -30.0270 26

#__ type_ start__ end____ width___ exp.time_
 42 omega  101.00  127.00   1.0000    6.5000
omega____ theta____ kappa____ phi______ frames
    -       64.0000   76.0000 -169.1533 26

#__ type_ start__ end____ width___ exp.time_
 43 omega  106.00  143.00   1.0000    6.5000
omega____ theta____ kappa____ phi______ frames
    -       64.0000   77.0000  -12.0284 37

#__ type_ start__ end____ width___ exp.time_
 44 omega   31.00   57.00   1.0000    6.5000
omega____ theta____ kappa____ phi______ frames
    -       64.0000   76.0000 -169.1533 26

#__ type_ start__ end____ width___ exp.time_
 45 omega   30.00   56.00   1.0000    6.5000
omega____ theta____ kappa____ phi______ frames
    -       64.0000   77.0000  101.9631 26

#__ type_ start__ end____ width___ exp.time_
 46 omega   31.00   57.00   1.0000    6.5000
omega____ theta____ kappa____ phi______ frames
    -       64.0000   75.0000  143.3234 26

#__ type_ start__ end____ width___ exp.time_
 47 omega   97.00  123.00   1.0000    6.5000
omega____ theta____ kappa____ phi______ frames
    -       64.0000   75.0000   71.1952 26

#__ type_ start__ end____ width___ exp.time_
 48 omega   31.00   57.00   1.0000    6.5000
omega____ theta____ kappa____ phi______ frames
    -       64.0000   75.0000   71.1952 26

#__ type_ start__ end____ width___ exp.time_
 49 omega   31.00   57.00   1.0000    6.5000
omega____ theta____ kappa____ phi______ frames
    -       64.0000   77.0000  -12.0284 26

#__ type_ start__ end____ width___ exp.time_
 50 omega   30.00   57.00   1.0000    6.5000
omega____ theta____ kappa____ phi______ frames
    -       64.0000   77.0000   26.9756 27

#__ type_ start__ end____ width___ exp.time_
 51 omega   41.00   66.00   1.0000    6.5000
omega____ theta____ kappa____ phi______ frames
    -       72.0000   70.0000 -136.2288 25

#__ type_ start__ end____ width___ exp.time_
 52 omega   41.00   77.00   1.0000    6.5000
omega____ theta____ kappa____ phi______ frames
    -       72.0000   62.0000    7.4926 36

#__ type_ start__ end____ width___ exp.time_
 53 omega   82.00  122.00   1.0000    6.5000
omega____ theta____ kappa____ phi______ frames
    -       76.0000   74.0000  132.9034 40

#__ type_ start__ end____ width___ exp.time_
 54 omega   44.00   79.00   1.0000    6.5000
omega____ theta____ kappa____ phi______ frames
    -       76.0000   74.0000  132.9034 35

#__ type_ start__ end____ width___ exp.time_
 55 omega   42.00   67.00   1.0000    6.5000
omega____ theta____ kappa____ phi______ frames
    -       76.0000   77.0000 -116.1905 25

#__ type_ start__ end____ width___ exp.time_
 56 omega   43.00   69.00   1.0000    6.5000
omega____ theta____ kappa____ phi______ frames
    -       76.0000   72.0000  104.7457 26

#__ type_ start__ end____ width___ exp.time_
 57 omega   47.00   73.00   1.0000   15.0000
omega____ theta____ kappa____ phi______ frames
    -       80.0000   74.0000  -85.9555 26

#__ type_ start__ end____ width___ exp.time_
 58 omega   50.00   81.00   1.0000   15.0000
omega____ theta____ kappa____ phi______ frames
    -       80.0000   66.0000  -53.8640 31

#__ type_ start__ end____ width___ exp.time_
 59 omega   51.00   77.00   1.0000   15.0000
omega____ theta____ kappa____ phi______ frames
    -       84.0000   75.0000  177.6134 26

#__ type_ start__ end____ width___ exp.time_
 60 omega   53.00   80.00   1.0000   15.0000
omega____ theta____ kappa____ phi______ frames
    -       84.0000   65.0000   75.2261 27

#__ type_ start__ end____ width___ exp.time_
 61 omega   55.00   84.00   1.0000   15.0000
omega____ theta____ kappa____ phi______ frames
    -       88.0000   72.0000 -159.9117 29

#__ type_ start__ end____ width___ exp.time_
 62 omega   66.00   92.00   1.0000   15.0000
omega____ theta____ kappa____ phi______ frames
    -       96.0000   61.0000 -121.8366 26

#__ type_ start__ end____ width___ exp.time_
 63 omega   63.00   89.00   1.0000   15.0000
omega____ theta____ kappa____ phi______ frames
    -       96.0000   76.0000   49.4733 26

#__ type_ start__ end____ width___ exp.time_
 64 omega  138.00  165.00   1.0000   15.0000
omega____ theta____ kappa____ phi______ frames
    -       96.0000   77.0000    8.9710 27

#__ type_ start__ end____ width___ exp.time_
 65 omega   62.00   88.00   1.0000   15.0000
omega____ theta____ kappa____ phi______ frames
    -       96.0000   77.0000    8.9710 26

#__ type_ start__ end____ width___ exp.time_
 66 omega   66.00   93.00   1.0000   15.0000
omega____ theta____ kappa____ phi______ frames
    -       96.0000   60.0000  -28.0969 27

#__ type_ start__ end____ width___ exp.time_
 67 omega   66.00  119.00   1.0000   15.0000
omega____ theta____ kappa____ phi______ frames
    -       96.0000   60.0000   52.3654 53

#__ type_ start__ end____ width___ exp.time_
 68 omega   72.00  112.00   1.0000   15.0000
omega____ theta____ kappa____ phi______ frames
    -      104.0000   70.0000  153.6152 40

#__ type_ start__ end____ width___ exp.time_
 69 omega   76.00  101.00   1.0000   15.0000
omega____ theta____ kappa____ phi______ frames
    -      108.0000   74.0000  172.7644 25

#__ type_ start__ end____ width___ exp.time_
 70 omega   85.00  114.00   1.0000   15.0000
omega____ theta____ kappa____ phi______ frames
    -      113.0000 -112.0000  -90.0000 29

#__ type_ start__ end____ width___ exp.time_
 71 omega   79.00  109.00   1.0000   15.0000
omega____ theta____ kappa____ phi______ frames
    -      113.0000   77.0000  -90.0000 30

#__ type_ start__ end____ width___ exp.time_
 72 omega   82.00  141.00   1.0000   15.0000
omega____ theta____ kappa____ phi______ frames
    -      113.0000   64.0000  -31.5459 59

#__ type_ start__ end____ width___ exp.time_
 73 omega  147.00  173.00   1.0000   15.0000
omega____ theta____ kappa____ phi______ frames
    -      113.0000   77.0000   90.0000 26

#__ type_ start__ end____ width___ exp.time_
 74 omega   79.00  114.00   1.0000   15.0000
omega____ theta____ kappa____ phi______ frames
    -      113.0000   77.0000   90.0000 35

#__ type_ start__ end____ width___ exp.time_
 75 omega   79.00  105.00   1.0000   15.0000
omega____ theta____ kappa____ phi______ frames
    -      113.0000   77.0000  150.0000 26

#__ type_ start__ end____ width___ exp.time_
 76 omega   79.00  130.00   1.0000   15.0000
omega____ theta____ kappa____ phi______ frames
    -      113.0000   77.0000   30.0000 51

#__ type_ start__ end____ width___ exp.time_
 77 omega  122.00  136.00   1.0000   15.0000
omega____ theta____ kappa____ phi______ frames
    -      113.0000   77.0000    0.0000 14
;
_diffrn_measurement_device 'four-circle diffractometer'
_diffrn_measurement_device_type 'SuperNova, Dual, Cu at zero, Atlas'
_diffrn_measurement_method '\w scans'
_diffrn_orient_matrix_UB_11 -0.0032612000
_diffrn_orient_matrix_UB_12 -0.0798895000
_diffrn_orient_matrix_UB_13 0.0335283000
_diffrn_orient_matrix_UB_21 -0.0047265000
_diffrn_orient_matrix_UB_22 -0.0460385000
_diffrn_orient_matrix_UB_23 -0.0582096000
_diffrn_orient_matrix_UB_31 0.2052724000
_diffrn_orient_matrix_UB_32 -0.0023658000
_diffrn_orient_matrix_UB_33 -0.0008156000
_diffrn_radiation_monochromator mirror
_diffrn_radiation_probe x-ray
_diffrn_radiation_type CuK\a
_diffrn_radiation_wavelength 1.54184
_diffrn_reflns_av_R_equivalents 0.0900
_diffrn_reflns_av_unetI/netI 0.0370
_diffrn_reflns_Laue_measured_fraction_full 1.000
_diffrn_reflns_Laue_measured_fraction_max 0.998
_diffrn_reflns_limit_h_max 9
_diffrn_reflns_limit_h_min -7
_diffrn_reflns_limit_k_max 20
_diffrn_reflns_limit_k_min -20
_diffrn_reflns_limit_l_max 28
_diffrn_reflns_limit_l_min -28
_diffrn_reflns_number 39372
_diffrn_reflns_point_group_measured_fraction_full 1.000
_diffrn_reflns_point_group_measured_fraction_max 0.998
_diffrn_reflns_theta_full 67.684
_diffrn_reflns_theta_max 76.218
_diffrn_reflns_theta_min 3.273
_diffrn_source 'sealed X-ray tube'
_diffrn_source_type 'SuperNova (Cu) X-ray Source'
_exptl_absorpt_coefficient_mu 1.612
_exptl_absorpt_correction_T_max 1.00000
_exptl_absorpt_correction_T_min 0.12981
_exptl_absorpt_correction_type multi-scan
_exptl_absorpt_process_details
;
CrysAlisPro, Agilent Technologies,
Version 1.171.37.35 (release 13-08-2014 CrysAlis171 .NET)
(compiled Aug 13 2014,18:06:01)
Empirical absorption correction using spherical harmonics,
 implemented in SCALE3 ABSPACK scaling algorithm.
;
_exptl_crystal_colour yellow
_exptl_crystal_density_diffrn 1.473
_exptl_crystal_description prism
_exptl_crystal_F_000 1320
_exptl_crystal_preparation Luminescent
_exptl_crystal_recrystallization_method 'Re-crystallisation from solvent: acetonitrile'
_refine_diff_density_max 0.340
_refine_diff_density_min -0.293
_refine_diff_density_rms 0.056
_refine_ls_abs_structure_details
;
 Refined as an inversion twin.
;
_refine_ls_abs_structure_Flack 0.404(16)
_refine_ls_extinction_method none
_refine_ls_goodness_of_fit_ref 1.055
_refine_ls_hydrogen_treatment constr
_refine_ls_matrix_type full
_refine_ls_number_parameters 462
_refine_ls_number_reflns 5985
_refine_ls_number_restraints 0
_refine_ls_restrained_S_all 1.055
_refine_ls_R_factor_all 0.0423
_refine_ls_R_factor_gt 0.0393
_refine_ls_shift/su_max 0.000
_refine_ls_shift/su_mean 0.000
_refine_ls_structure_factor_coef Fsqd
_refine_ls_weighting_details 'w=1/[\s^2^(Fo^2^)+(0.0666P)^2^+0.3027P] where P=(Fo^2^+2Fc^2^)/3'
_refine_ls_weighting_scheme calc
_refine_ls_wR_factor_gt 0.1024
_refine_ls_wR_factor_ref 0.1055
_reflns_Friedel_coverage 0.761
_reflns_Friedel_fraction_full 1.000
_reflns_Friedel_fraction_max 0.998
_reflns_number_gt 5619
_reflns_number_total 5985
_reflns_threshold_expression 'I > 2\s(I)'
_cod_data_source_file c9ob01391a2.cif
_cod_data_source_block yufu_spbu-1
_cod_depositor_comments 'Adding full bibliography for 7157043--7157048.cif.'
_cod_database_code 7157044
_shelx_shelxl_version_number 2014/7
_chemical_oxdiff_formula 'C38 H25 Cl O4 N4'
_shelx_space_group_comment
;
The symmetry employed for this shelxl refinement is uniquely defined
by the following loop, which should always be used as a source of
symmetry information in preference to the above space-group names.
They are only intended as comments.
;
_reflns_odcompleteness_completeness 99.94
_reflns_odcompleteness_iscentric 1
_reflns_odcompleteness_theta 75.12
_olex2_refinement_description
;
1. Twinned data refinement
 Scales: 0.596(16)
 0.404(16)
2. Fixed Uiso
 At 1.2 times of:
  All C(H) groups, All N(H) groups
3. Others
 Sof(O1)=Sof(O1AA)=Sof(O2AA)=Sof(O0AA)=1-FVAR(1)
 Sof(O2)=Sof(O3)=Sof(O4)=Sof(O20)=FVAR(1)
4.a Aromatic/amide H refined with riding coordinates:
 C5(H5), C6(H6), C9(H9), N10(H10), C13(H13), C14(H14), C16(H16), C19(H19),
 C1H(H1H), C1I(H1I), C1J(H1J), C1K(H1K), C1M(H1M), C1O(H1O), C1P(H1P), C1Q(H1Q),
  C1R(H1R), C1U(H1U), C1V(H1V), C1W(H1W), C1A(H1A), C1S(H1S), C1X(H1X),
 C1Y(H1Y), C1Z(H1Z)
;
_olex2_date_sample_data_collection 1492071513.02
_olex2_submission_special_instructions 'No special instructions were received'

loop_
_space_group_symop_operation_xyz
'x, y, z'
'-x+1/2, -y, z+1/2'
'x+1/2, -y+1/2, -z'
'-x, y+1/2, -z+1/2'

loop_
_atom_site_label
_atom_site_type_symbol
_atom_site_fract_x
_atom_site_fract_y
_atom_site_fract_z
_atom_site_U_iso_or_equiv
_atom_site_adp_type
_atom_site_occupancy
_atom_site_site_symmetry_order
_atom_site_calc_flag
_atom_site_refinement_flags_posn
_atom_site_refinement_flags_occupancy
_atom_site_disorder_assembly
_atom_site_disorder_group
Cl1 Cl 0.23401(8) 0.70003(3) 0.22533(2) 0.01952(16) Uani 1 1 d . . . .
O2 O 0.1124(4) 0.64461(16) 0.19955(13) 0.0393(7) Uani 0.809(4) 1 d . P A 1
O3 O 0.3558(4) 0.65715(16) 0.26342(10) 0.0335(7) Uani 0.809(4) 1 d . P A 1
O4 O 0.1427(4) 0.75981(16) 0.25707(12) 0.0387(7) Uani 0.809(4) 1 d . P A 1
C5 C 0.6762(4) 0.40503(15) 0.39646(11) 0.0235(6) Uani 1 1 d . . . .
H5 H 0.6651 0.3498 0.4003 0.028 Uiso 1 1 calc R . . .
C6 C 0.7589(4) 0.53455(14) 0.10850(10) 0.0194(5) Uani 1 1 d . . . .
H6 H 0.7953 0.5650 0.0767 0.023 Uiso 1 1 calc R . . .
C7 C 0.7370(4) 0.77932(14) 0.11291(9) 0.0157(5) Uani 1 1 d . . . .
N8 N 0.7206(3) 0.70021(11) 0.11209(8) 0.0162(4) Uani 1 1 d . . . .
C9 C 0.6508(4) 0.44348(15) 0.20348(11) 0.0225(5) Uani 1 1 d . . . .
H9 H 0.6157 0.4127 0.2353 0.027 Uiso 1 1 calc R . . .
N10 N 0.7284(3) 0.69803(11) 0.21387(8) 0.0145(4) Uani 1 1 d . . . .
H10 H 0.7284 0.6700 0.2453 0.017 Uiso 1 1 calc R . . .
C11 C 0.7430(4) 0.82379(13) 0.16576(9) 0.0159(5) Uani 1 1 d . . . .
N12 N 0.7372(3) 0.69395(11) 0.32961(8) 0.0160(4) Uani 1 1 d . . . .
C13 C 0.7856(4) 0.51977(14) 0.34383(10) 0.0186(5) Uani 1 1 d . . . .
H13 H 0.8484 0.5412 0.3125 0.022 Uiso 1 1 calc R . . .
C14 C 0.7691(4) 0.43708(14) 0.34961(11) 0.0219(5) Uani 1 1 d . . . .
H14 H 0.8204 0.4033 0.3221 0.026 Uiso 1 1 calc R . . .
C15 C 0.7595(3) 0.81732(14) 0.27384(9) 0.0153(5) Uani 1 1 d . . . .
C16 C 0.7064(4) 0.40653(14) 0.15256(11) 0.0235(6) Uani 1 1 d . . . .
H16 H 0.7089 0.3510 0.1504 0.028 Uiso 1 1 calc R . . .
C17 C 0.7566(4) 0.77532(13) 0.32884(9) 0.0150(5) Uani 1 1 d . . . .
C18 C 0.7805(3) 0.90144(14) 0.27411(9) 0.0167(5) Uani 1 1 d . . . .
C19 C 0.7495(4) 0.90919(13) 0.16885(9) 0.0168(5) Uani 1 1 d . . . .
H19 H 0.7398 0.9395 0.1350 0.020 Uiso 1 1 calc R . . .
C1B C 0.7146(4) 0.66045(13) 0.16277(10) 0.0153(5) Uani 1 1 d . . . .
C1C C 0.7674(4) 0.81985(14) 0.38139(9) 0.0161(5) Uani 1 1 d . . . .
C1D C 0.7441(4) 0.77568(14) 0.43416(10) 0.0169(5) Uani 1 1 d . . . .
N1E N 0.7266(3) 0.69675(11) 0.43357(8) 0.0176(4) Uani 1 1 d . . . .
C1F C 0.7276(4) 0.65889(13) 0.38150(10) 0.0161(5) Uani 1 1 d . . . .
C1G C 0.7049(3) 0.57251(13) 0.16002(10) 0.0160(5) Uani 1 1 d . . . .
C1H C 0.7698(4) 0.94603(13) 0.22105(10) 0.0180(5) Uani 1 1 d . . . .
H1H H 0.7769 1.0016 0.2224 0.022 Uiso 1 1 calc R . . .
C1I C 0.8083(4) 0.94282(14) 0.32756(10) 0.0181(5) Uani 1 1 d . . . .
H1I H 0.8305 0.9976 0.3270 0.022 Uiso 1 1 calc R . . .
C1J C 0.8031(3) 0.90369(14) 0.37915(10) 0.0182(5) Uani 1 1 d . . . .
H1J H 0.8229 0.9317 0.4136 0.022 Uiso 1 1 calc R . . .
C1K C 0.7994(4) 0.77413(14) 0.54100(10) 0.0191(5) Uani 1 1 d . . . .
H1K H 0.8605 0.7262 0.5362 0.023 Uiso 1 1 calc R . . .
C1L C 0.7280(4) 0.81357(13) 0.49234(10) 0.0166(5) Uani 1 1 d . . . .
C1M C 0.6463(4) 0.78750(14) 0.00906(10) 0.0193(5) Uani 1 1 d . . . .
H1M H 0.5624 0.7478 0.0165 0.023 Uiso 1 1 calc R . . .
C1N C 0.7537(4) 0.81649(13) 0.05439(9) 0.0169(5) Uani 1 1 d . . . .
C1O C 0.6314(4) 0.88446(14) 0.50084(10) 0.0171(5) Uani 1 1 d . . . .
H1O H 0.5823 0.9111 0.4690 0.021 Uiso 1 1 calc R . . .
C1P C 0.6648(4) 0.81789(15) -0.04684(10) 0.0226(6) Uani 1 1 d . . . .
H1P H 0.5911 0.7994 -0.0766 0.027 Uiso 1 1 calc R . . .
C1Q C 0.6150(4) 0.53771(14) 0.43205(10) 0.0199(5) Uani 1 1 d . . . .
H1Q H 0.5633 0.5712 0.4597 0.024 Uiso 1 1 calc R . . .
C1R C 0.6833(4) 0.87649(15) 0.60447(10) 0.0211(6) Uani 1 1 d . . . .
H1R H 0.6691 0.8976 0.6417 0.025 Uiso 1 1 calc R . . .
C1T C 0.7077(4) 0.57040(14) 0.38511(10) 0.0181(5) Uani 1 1 d . . . .
C1U C 0.7791(4) 0.80636(14) 0.59635(10) 0.0199(5) Uani 1 1 d . . . .
H1U H 0.8302 0.7808 0.6283 0.024 Uiso 1 1 calc R . . .
C1V C 0.6087(4) 0.91506(14) 0.55682(11) 0.0203(5) Uani 1 1 d . . . .
H1V H 0.5430 0.9617 0.5623 0.024 Uiso 1 1 calc R . . .
C1W C 0.5997(4) 0.45550(15) 0.43771(11) 0.0231(6) Uani 1 1 d . . . .
H1W H 0.5380 0.4339 0.4692 0.028 Uiso 1 1 calc R . . .
O20 O 0.3395(4) 0.73622(16) 0.17917(11) 0.0350(7) Uani 0.809(4) 1 d . P A 1
C1A C 0.7930(4) 0.87584(14) -0.05875(10) 0.0231(6) Uani 1 1 d . . . .
H1A H 0.8056 0.8959 -0.0963 0.028 Uiso 1 1 calc R . . .
C1S C 0.8818(4) 0.87426(14) 0.04232(10) 0.0184(5) Uani 1 1 d . . . .
H1S H 0.9543 0.8935 0.0721 0.022 Uiso 1 1 calc R . . .
C1X C 0.6474(4) 0.52675(14) 0.20711(10) 0.0188(5) Uani 1 1 d . . . .
H1X H 0.6070 0.5516 0.2409 0.023 Uiso 1 1 calc R . . .
C1Y C 0.9021(4) 0.90347(14) -0.01412(11) 0.0205(5) Uani 1 1 d . . . .
H1Y H 0.9891 0.9417 -0.0220 0.025 Uiso 1 1 calc R . . .
C1Z C 0.7583(4) 0.45184(14) 0.10477(11) 0.0228(5) Uani 1 1 d . . . .
H1Z H 0.7925 0.4267 0.0704 0.027 Uiso 1 1 calc R . . .
C1 C 0.7426(3) 0.77939(13) 0.21815(9) 0.0146(4) Uani 1 1 d . . . .
O1 O 0.1283(16) 0.7446(6) 0.1814(4) 0.027(3) Uani 0.191(4) 1 d . P A 2
O1AA O 0.3254(16) 0.6384(6) 0.2007(5) 0.030(3) Uani 0.191(4) 1 d . P A 2
O2AA O 0.0930(16) 0.6652(9) 0.2650(5) 0.043(4) Uani 0.191(4) 1 d . P A 2
O0AA O 0.330(2) 0.7543(6) 0.2584(5) 0.039(3) Uani 0.191(4) 1 d . P A 2

loop_
_atom_site_aniso_label
_atom_site_aniso_U_11
_atom_site_aniso_U_22
_atom_site_aniso_U_33
_atom_site_aniso_U_23
_atom_site_aniso_U_13
_atom_site_aniso_U_12
Cl1 0.0241(3) 0.0199(3) 0.0146(3) -0.00154(19) -0.0003(2) 0.0013(2)
O2 0.0284(16) 0.0361(14) 0.0533(18) -0.0189(12) 0.0007(13) -0.0029(11)
O3 0.0314(16) 0.0474(15) 0.0218(13) 0.0136(10) 0.0040(11) 0.0095(12)
O4 0.0349(17) 0.0400(15) 0.0411(15) -0.0204(12) -0.0005(12) 0.0099(12)
C5 0.0295(16) 0.0164(11) 0.0247(12) 0.0019(9) -0.0099(11) -0.0028(10)
C6 0.0228(14) 0.0222(11) 0.0130(10) -0.0022(9) -0.0013(10) 0.0004(10)
C7 0.0157(12) 0.0189(10) 0.0124(10) -0.0004(8) -0.0012(9) -0.0001(9)
N8 0.0204(11) 0.0166(9) 0.0117(9) -0.0003(7) -0.0004(8) -0.0008(9)
C9 0.0284(15) 0.0194(12) 0.0196(12) 0.0038(9) -0.0042(11) -0.0036(10)
N10 0.0176(10) 0.0149(9) 0.0110(8) 0.0009(7) -0.0003(7) 0.0005(8)
C11 0.0196(13) 0.0167(10) 0.0115(10) -0.0013(8) 0.0004(9) 0.0002(9)
N12 0.0201(11) 0.0164(9) 0.0116(9) -0.0010(7) -0.0013(8) 0.0020(9)
C13 0.0224(14) 0.0189(11) 0.0146(11) 0.0000(8) -0.0030(9) 0.0010(10)
C14 0.0252(15) 0.0209(11) 0.0195(12) -0.0032(9) -0.0058(11) 0.0041(10)
C15 0.0172(12) 0.0170(10) 0.0117(11) -0.0010(8) 0.0010(10) 0.0013(8)
C16 0.0297(16) 0.0150(10) 0.0259(13) -0.0039(9) -0.0058(11) 0.0009(10)
C17 0.0155(12) 0.0174(10) 0.0120(10) -0.0008(8) -0.0003(9) 0.0004(9)
C18 0.0192(12) 0.0177(10) 0.0131(10) 0.0000(8) 0.0036(10) -0.0012(9)
C19 0.0216(14) 0.0175(10) 0.0114(10) 0.0032(8) 0.0016(10) -0.0005(10)
C1B 0.0162(13) 0.0182(10) 0.0114(10) -0.0005(8) 0.0010(9) 0.0003(9)
C1C 0.0184(13) 0.0194(11) 0.0104(10) -0.0007(8) 0.0004(9) 0.0000(9)
C1D 0.0184(13) 0.0188(10) 0.0136(11) -0.0006(9) -0.0017(9) 0.0022(10)
N1E 0.0228(12) 0.0183(9) 0.0117(9) -0.0013(7) -0.0007(8) 0.0021(9)
C1F 0.0174(13) 0.0177(11) 0.0133(10) -0.0008(8) -0.0001(10) 0.0016(9)
C1G 0.0181(13) 0.0154(10) 0.0144(11) -0.0010(8) -0.0041(9) 0.0012(9)
C1H 0.0239(13) 0.0143(10) 0.0157(11) 0.0003(8) 0.0024(10) -0.0008(9)
C1I 0.0238(14) 0.0144(10) 0.0160(11) -0.0019(9) 0.0020(9) -0.0021(9)
C1J 0.0234(14) 0.0190(11) 0.0122(10) -0.0037(9) 0.0013(9) -0.0020(10)
C1K 0.0254(14) 0.0176(11) 0.0143(11) -0.0018(9) 0.0004(10) -0.0007(10)
C1L 0.0209(13) 0.0170(10) 0.0119(10) -0.0019(8) 0.0002(9) -0.0028(10)
C1M 0.0238(14) 0.0190(11) 0.0151(11) -0.0005(9) -0.0005(10) 0.0002(10)
C1N 0.0236(14) 0.0162(10) 0.0111(10) -0.0013(8) 0.0016(10) 0.0029(10)
C1O 0.0222(13) 0.0165(11) 0.0125(10) 0.0013(8) 0.0004(9) -0.0012(10)
C1P 0.0301(16) 0.0236(12) 0.0142(11) -0.0042(9) -0.0037(10) 0.0019(11)
C1Q 0.0247(15) 0.0224(12) 0.0126(11) -0.0012(9) -0.0038(9) 0.0000(10)
C1R 0.0318(16) 0.0205(11) 0.0110(10) -0.0026(9) 0.0023(10) -0.0057(10)
C1T 0.0240(14) 0.0176(11) 0.0127(11) -0.0002(8) -0.0062(10) -0.0012(10)
C1U 0.0271(14) 0.0206(11) 0.0119(10) 0.0027(9) -0.0029(9) -0.0028(10)
C1V 0.0262(15) 0.0159(11) 0.0188(12) -0.0023(9) 0.0057(10) -0.0015(10)
C1W 0.0292(16) 0.0241(12) 0.0159(12) 0.0046(9) -0.0039(10) -0.0047(11)
O20 0.0322(16) 0.0472(15) 0.0257(13) 0.0156(11) -0.0003(11) -0.0009(12)
C1A 0.0394(18) 0.0191(11) 0.0106(10) 0.0008(9) 0.0032(10) 0.0046(11)
C1S 0.0230(14) 0.0192(11) 0.0131(11) -0.0025(9) 0.0001(9) 0.0004(10)
C1X 0.0215(13) 0.0194(11) 0.0156(11) -0.0028(9) -0.0024(9) -0.0002(10)
C1Y 0.0285(15) 0.0164(11) 0.0166(11) 0.0004(9) 0.0045(10) -0.0002(10)
C1Z 0.0289(15) 0.0222(12) 0.0175(11) -0.0070(9) -0.0028(11) 0.0017(11)
C1 0.0136(12) 0.0177(10) 0.0124(10) -0.0005(8) 0.0011(9) 0.0006(8)
O1 0.040(7) 0.025(5) 0.017(5) 0.008(4) 0.004(4) -0.003(4)
O1AA 0.033(7) 0.026(5) 0.030(5) -0.015(4) -0.004(5) 0.002(4)
O2AA 0.022(6) 0.083(9) 0.024(6) 0.032(6) 0.003(4) 0.013(6)
O0AA 0.063(9) 0.032(6) 0.021(5) -0.017(4) -0.010(5) 0.014(5)

loop_
_atom_type_symbol
_atom_type_description
_atom_type_scat_dispersion_real
_atom_type_scat_dispersion_imag
_atom_type_scat_source
C C 0.0181 0.0091 'International Tables Vol C Tables 4.2.6.8 and 6.1.1.4'
H H 0.0000 0.0000 'International Tables Vol C Tables 4.2.6.8 and 6.1.1.4'
Cl Cl 0.3639 0.7018 'International Tables Vol C Tables 4.2.6.8 and 6.1.1.4'
N N 0.0311 0.0180 'International Tables Vol C Tables 4.2.6.8 and 6.1.1.4'
O O 0.0492 0.0322 'International Tables Vol C Tables 4.2.6.8 and 6.1.1.4'

loop_
_geom_angle_atom_site_label_1
_geom_angle_atom_site_label_2
_geom_angle_atom_site_label_3
_geom_angle
O2 Cl1 O3 109.33(18)
O2 Cl1 O20 108.42(17)
O3 Cl1 O20 107.49(16)
O4 Cl1 O2 111.22(18)
O4 Cl1 O3 110.11(17)
O4 Cl1 O20 110.19(17)
O1 Cl1 O2AA 103.2(6)
O1AA Cl1 O1 111.6(6)
O1AA Cl1 O2AA 108.2(7)
O1AA Cl1 O0AA 117.4(8)
O0AA Cl1 O1 108.8(6)
O0AA Cl1 O2AA 106.7(8)
C14 C5 C1W 120.0(2)
C1Z C6 C1G 120.2(2)
N8 C7 C11 122.3(2)
N8 C7 C1N 114.30(19)
C11 C7 C1N 123.3(2)
C7 N8 C1B 118.98(19)
C16 C9 C1X 120.0(2)
C1B N10 C1 122.50(19)
C7 C11 C19 124.4(2)
C1 C11 C7 116.8(2)
C1 C11 C19 118.83(19)
C1F N12 C17 117.11(18)
C14 C13 C1T 119.9(2)
C5 C14 C13 120.0(2)
C18 C15 C17 118.74(19)
C18 C15 C1 116.98(19)
C1 C15 C17 124.3(2)
C9 C16 C1Z 120.5(2)
N12 C17 C15 119.74(19)
N12 C17 C1C 121.11(19)
C1C C17 C15 119.1(2)
C15 C18 C1H 120.5(2)
C15 C18 C1I 120.2(2)
C1I C18 C1H 119.2(2)
C1H C19 C11 120.1(2)
N8 C1B C1G 117.3(2)
N10 C1B N8 121.8(2)
N10 C1B C1G 120.7(2)
C17 C1C C1D 116.2(2)
C17 C1C C1J 119.7(2)
C1J C1C C1D 124.1(2)
C1C C1D C1L 123.5(2)
N1E C1D C1C 121.2(2)
N1E C1D C1L 115.2(2)
C1D N1E C1F 118.31(19)
N12 C1F N1E 125.8(2)
N12 C1F C1T 119.56(19)
N1E C1F C1T 114.54(19)
C6 C1G C1B 118.3(2)
C1X C1G C6 119.7(2)
C1X C1G C1B 122.0(2)
C19 C1H C18 121.5(2)
C1J C1I C18 121.0(2)
C1I C1J C1C 120.8(2)
C1U C1K C1L 120.3(2)
C1K C1L C1D 119.0(2)
C1K C1L C1O 118.9(2)
C1O C1L C1D 121.9(2)
C1P C1M C1N 120.1(2)
C1M C1N C7 118.5(2)
C1S C1N C7 121.9(2)
C1S C1N C1M 119.3(2)
C1V C1O C1L 120.1(2)
C1M C1P C1A 120.4(2)
C1W C1Q C1T 120.2(2)
C1V C1R C1U 119.7(2)
C13 C1T C1F 121.4(2)
C1Q C1T C13 119.7(2)
C1Q C1T C1F 118.9(2)
C1R C1U C1K 120.5(2)
C1R C1V C1O 120.4(2)
C1Q C1W C5 120.2(2)
C1Y C1A C1P 119.6(2)
C1N C1S C1Y 120.3(2)
C1G C1X C9 119.8(2)
C1A C1Y C1S 120.3(2)
C6 C1Z C16 119.8(2)
N10 C1 C11 117.48(19)
N10 C1 C15 120.74(19)
C11 C1 C15 121.8(2)

loop_
_geom_bond_atom_site_label_1
_geom_bond_atom_site_label_2
_geom_bond_distance
Cl1 O2 1.428(3)
Cl1 O3 1.453(3)
Cl1 O4 1.413(3)
Cl1 O20 1.453(3)
Cl1 O1 1.482(10)
Cl1 O1AA 1.361(10)
Cl1 O2AA 1.511(11)
Cl1 O0AA 1.385(11)
C5 C14 1.388(4)
C5 C1W 1.391(4)
C6 C1G 1.401(3)
C6 C1Z 1.384(3)
C7 N8 1.327(3)
C7 C11 1.422(3)
C7 C1N 1.484(3)
N8 C1B 1.339(3)
C9 C16 1.385(4)
C9 C1X 1.394(3)
N10 C1B 1.333(3)
N10 C1 1.367(3)
C11 C19 1.429(3)
C11 C1 1.412(3)
N12 C17 1.367(3)
N12 C1F 1.328(3)
C13 C14 1.393(3)
C13 C1T 1.398(3)
C15 C17 1.444(3)
C15 C18 1.414(3)
C15 C1 1.431(3)
C16 C1Z 1.388(4)
C17 C1C 1.418(3)
C18 C1H 1.429(3)
C18 C1I 1.423(3)
C19 C1H 1.354(3)
C1B C1G 1.472(3)
C1C C1D 1.428(3)
C1C C1J 1.427(3)
C1D N1E 1.325(3)
C1D C1L 1.482(3)
N1E C1F 1.351(3)
C1F C1T 1.488(3)
C1G C1X 1.391(3)
C1I C1J 1.352(3)
C1K C1L 1.402(3)
C1K C1U 1.387(3)
C1L C1O 1.402(3)
C1M C1N 1.401(3)
C1M C1P 1.386(3)
C1N C1S 1.390(4)
C1O C1V 1.392(3)
C1P C1A 1.392(4)
C1Q C1T 1.393(3)
C1Q C1W 1.384(4)
C1R C1U 1.387(4)
C1R C1V 1.387(4)
C1A C1Y 1.389(4)
C1S C1Y 1.392(3)

loop_
_twin_individual_id
_twin_individual_mass_fraction_refined
1 0.596(16)
2 0.404(16)
